data_4326923
loop_
_publ_author_name
'Daniel L. Reger'
'Agota Debreczeni'
'Mark D. Smith'

_publ_contact_author_address
;
Department of Chemistry and Biochemistry
University of South Carolina
Columbia, South Carolina 29208
USA
;
_publ_contact_author_email reger@mail.chem.sc.edu
_publ_contact_author_fax '1 803 777 9521'
_publ_contact_author_name 'Professor Daniel L. Reger'
_publ_contact_author_phone '1 803 777 2587'
_publ_section_title
;
 Zinc Paddlewheel Dimers Containing a Strong \p...\p Stacking
 Supramolecular Synthon: Designed Single-Crystal to Single-Crystal Phase
 Changes and Gas/Solid Guest Exchange
;
_journal_name_full 'Inorganic Chemistry'
_journal_page_first 11754
_journal_page_last 11764
_journal_paper_doi 10.1021/ic201830h
_journal_volume 50
_journal_year 2011
_chemical_formula_moiety 'C80 H52 N4 O18 S2 Zn2, 2.34(H2 O)'
_chemical_formula_sum 'C80 H56.67 N4 O20.34 S2 Zn2'
_chemical_formula_weight 1594.23
_chemical_name_systematic
; 
 ? 
;
_space_group_IT_number 64
_symmetry_cell_setting orthorhombic
_symmetry_space_group_name_Hall '-C 2ac 2'
_symmetry_space_group_name_H-M 'C m c a'
_atom_sites_solution_hydrogens geom
_atom_sites_solution_primary direct
_atom_sites_solution_secondary difmap
_audit_creation_method SHELXL-97
_cell_angle_alpha 90.00
_cell_angle_beta 90.00
_cell_angle_gamma 90.00
_cell_formula_units_Z 4
_cell_length_a 28.538(3)
_cell_length_b 18.3527(17)
_cell_length_c 13.7243(13)
_cell_measurement_reflns_used 8918
_cell_measurement_temperature 294(2)
_cell_measurement_theta_max 24.746
_cell_measurement_theta_min 2.220
_cell_volume 7188.1(12)
_computing_cell_refinement 'SAINT-Plus Version 6.45 (Bruker, 2001)'
_computing_data_collection 'SMART Version 5.625 (Bruker, 2001)'
_computing_data_reduction 'SAINT-Plus Version 6.45 (Bruker, 2001)'
_computing_molecular_graphics various
_computing_publication_material 'SHELXTL Version 6.14 (Bruker, 2000)'
_computing_structure_refinement 'SHELXL-97 (Sheldrick, 1997)'
_computing_structure_solution 'SHELXS-97 (Sheldrick, 1990)'
_diffrn_ambient_temperature 294(2)
_diffrn_measured_fraction_theta_full 1.000
_diffrn_measured_fraction_theta_max 1.000
_diffrn_measurement_device_type 'Bruker SMART APEX CCD diffractometer'
_diffrn_measurement_method 'omega scans'
_diffrn_radiation_monochromator graphite
_diffrn_radiation_source 'fine-focus sealed tube'
_diffrn_radiation_type MoK\a
_diffrn_radiation_wavelength 0.71073
_diffrn_reflns_av_R_equivalents 0.0733
_diffrn_reflns_av_sigmaI/netI 0.0374
_diffrn_reflns_limit_h_max 33
_diffrn_reflns_limit_h_min -33
_diffrn_reflns_limit_k_max 20
_diffrn_reflns_limit_k_min -21
_diffrn_reflns_limit_l_max 16
_diffrn_reflns_limit_l_min -16
_diffrn_reflns_number 35378
_diffrn_reflns_theta_full 25.03
_diffrn_reflns_theta_max 25.03
_diffrn_reflns_theta_min 1.99
_exptl_absorpt_coefficient_mu 0.806
_exptl_absorpt_correction_type none
_exptl_crystal_colour yellow
_exptl_crystal_density_diffrn 1.473
_exptl_crystal_description 'irregular chunk'
_exptl_crystal_F_000 3278
_exptl_crystal_size_max 0.30
_exptl_crystal_size_mid 0.28
_exptl_crystal_size_min 0.25
_refine_diff_density_max 0.679
_refine_diff_density_min -0.566
_refine_diff_density_rms 0.069
_refine_ls_extinction_method none
_refine_ls_goodness_of_fit_ref 1.039
_refine_ls_hydrogen_treatment constr
_refine_ls_matrix_type full
_refine_ls_number_parameters 250
_refine_ls_number_reflns 3252
_refine_ls_number_restraints 1
_refine_ls_restrained_S_all 1.039
_refine_ls_R_factor_all 0.0621
_refine_ls_R_factor_gt 0.0472
_refine_ls_shift/su_max 0.000
_refine_ls_shift/su_mean 0.000
_refine_ls_structure_factor_coef Fsqd
_refine_ls_weighting_details 'calc w=1/[\s^2^(Fo^2^)+(0.0977P)^2^+0.0000P] where P=(Fo^2^+2Fc^2^)/3'
_refine_ls_weighting_scheme calc
_refine_ls_wR_factor_gt 0.1378
_refine_ls_wR_factor_ref 0.1460
_reflns_number_gt 2464
_reflns_number_total 3252
_reflns_threshold_expression >2sigma(I)
_cod_data_source_file ic201830h_si_001_5.cif
_cod_data_source_block h2o_234
_cod_original_cell_volume 7188.2(12)
_cod_original_sg_symbol_Hall '-C 2bc 2'
_cod_database_code 4326923

loop_
_symmetry_equiv_pos_as_xyz
'x, y, z'
'-x, -y+1/2, z+1/2'
'-x, y+1/2, -z+1/2'
'x, -y, -z'
'x+1/2, y+1/2, z'
'-x+1/2, -y+1, z+1/2'
'-x+1/2, y+1, -z+1/2'
'x+1/2, -y+1/2, -z'
'-x, -y, -z'
'x, y-1/2, -z-1/2'
'x, -y-1/2, z-1/2'
'-x, y, z'
'-x+1/2, -y+1/2, -z'
'x+1/2, y, -z-1/2'
'x+1/2, -y, z-1/2'
'-x+1/2, y+1/2, z'

loop_
_atom_site_label
_atom_site_type_symbol
_atom_site_fract_x
_atom_site_fract_y
_atom_site_fract_z
_atom_site_U_iso_or_equiv
_atom_site_adp_type
_atom_site_occupancy
_atom_site_symmetry_multiplicity
_atom_site_calc_flag
_atom_site_refinement_flags
_atom_site_disorder_assembly
_atom_site_disorder_group
Zn1 Zn 0.5000 0.02164(2) 0.39483(3) 0.0391(2) Uani 1 2 d S . .
C1 C 0.72550(12) 0.32630(17) 0.6199(2) 0.0484(8) Uani 1 1 d . . .
C2 C 0.75907(11) 0.38765(16) 0.6241(2) 0.0414(7) Uani 1 1 d . . .
C3 C 0.74264(11) 0.45988(16) 0.62500(19) 0.0380(7) Uani 1 1 d . . .
C4 C 0.69427(12) 0.47554(15) 0.6237(2) 0.0396(7) Uani 1 1 d . . .
C5 C 0.65984(12) 0.41635(17) 0.6186(2) 0.0475(8) Uani 1 1 d . . .
C6 C 0.80626(12) 0.37350(19) 0.6243(2) 0.0523(8) Uani 1 1 d . . .
H6 H 0.8168 0.3256 0.6231 0.063 Uiso 1 1 calc R . .
C7 C 0.83869(13) 0.4309(2) 0.6265(2) 0.0565(9) Uani 1 1 d . . .
H7 H 0.8706 0.4208 0.6275 0.068 Uiso 1 1 calc R . .
C8 C 0.82388(13) 0.4999(2) 0.6271(2) 0.0537(9) Uani 1 1 d . . .
H8 H 0.8459 0.5373 0.6282 0.064 Uiso 1 1 calc R . .
C9 C 0.77552(12) 0.51792(16) 0.6263(2) 0.0429(8) Uani 1 1 d . . .
C10 C 0.75888(14) 0.58987(18) 0.6267(2) 0.0520(9) Uani 1 1 d . . .
H10 H 0.7801 0.6283 0.6267 0.062 Uiso 1 1 calc R . .
C11 C 0.71220(14) 0.60422(18) 0.6271(2) 0.0543(9) Uani 1 1 d . . .
H11 H 0.7018 0.6522 0.6285 0.065 Uiso 1 1 calc R . .
C12 C 0.67928(13) 0.54670(18) 0.6254(2) 0.0493(8) Uani 1 1 d . . .
H12 H 0.6474 0.5570 0.6253 0.059 Uiso 1 1 calc R . .
C13 C 0.64509(12) 0.28565(18) 0.6019(2) 0.0485(8) Uani 1 1 d . . .
C14 C 0.62393(13) 0.27729(18) 0.5133(3) 0.0579(9) Uani 1 1 d . . .
H14 H 0.6285 0.3117 0.4644 0.070 Uiso 1 1 calc R . .
C15 C 0.59568(13) 0.21729(18) 0.4966(3) 0.0585(9) Uani 1 1 d . . .
H15 H 0.5816 0.2115 0.4360 0.070 Uiso 1 1 calc R . .
C16 C 0.58804(11) 0.16628(16) 0.5677(3) 0.0495(8) Uani 1 1 d . A .
C17 C 0.60815(13) 0.17731(18) 0.6583(3) 0.0594(9) Uani 1 1 d . . .
H17 H 0.6021 0.1445 0.7084 0.071 Uiso 1 1 calc R . .
C18 C 0.63691(14) 0.23592(19) 0.6755(3) 0.0593(9) Uani 1 1 d . . .
H18 H 0.6508 0.2421 0.7363 0.071 Uiso 1 1 calc R . .
C19 C 0.55904(11) 0.09987(18) 0.5456(3) 0.0535(9) Uani 1 1 d . . .
N1 N 0.67780(10) 0.34470(13) 0.61626(18) 0.0454(6) Uani 1 1 d . . .
O1 O 0.73730(10) 0.26345(13) 0.6196(2) 0.0797(9) Uani 1 1 d . . .
O2 O 0.61779(9) 0.42596(13) 0.6145(2) 0.0699(8) Uani 1 1 d . . .
O3 O 0.54757(8) 0.08957(13) 0.4590(2) 0.0637(7) Uani 1 1 d . A .
O4 O 0.54863(9) 0.05858(14) 0.61680(19) 0.0669(7) Uani 1 1 d . . .
O5 O 0.5080(8) 0.0607(2) 0.2602(3) 0.069(5) Uani 0.50 1 d P A -1
S1 S 0.52133(8) 0.12272(17) 0.21856(18) 0.0912(8) Uani 0.50 1 d PD A -1
C20 C 0.4840(5) 0.1994(6) 0.2494(10) 0.168(4) Uiso 0.50 1 d PD A -1
H20A H 0.4837 0.2059 0.3187 0.251 Uiso 0.50 1 calc PR A -1
H20B H 0.4527 0.1901 0.2268 0.251 Uiso 0.50 1 calc PR A -1
H20C H 0.4959 0.2427 0.2188 0.251 Uiso 0.50 1 calc PR A -1
C21 C 0.5092(4) 0.1209(5) 0.0907(5) 0.168(4) Uiso 0.50 1 d PD A -1
H21A H 0.4845 0.0867 0.0780 0.251 Uiso 0.50 1 calc PR A -1
H21B H 0.5369 0.1064 0.0560 0.251 Uiso 0.50 1 calc PR A -1
H21C H 0.4997 0.1685 0.0696 0.251 Uiso 1 2 calc SR A -1
O1S O 0.5559(4) 0.5675(5) 0.6401(5) 0.150 Uiso 0.450(8) 1 d PR A 2
O2S O 0.5261(4) 0.6176(5) 0.6692(5) 0.150 Uiso 0.134(7) 1 d PR . 2

loop_
_atom_site_aniso_label
_atom_site_aniso_U_11
_atom_site_aniso_U_22
_atom_site_aniso_U_33
_atom_site_aniso_U_23
_atom_site_aniso_U_13
_atom_site_aniso_U_12
Zn1 0.0398(3) 0.0255(3) 0.0519(3) 0.0011(2) 0.000 0.000
C1 0.055(2) 0.0275(18) 0.063(2) -0.0010(14) -0.0006(16) -0.0026(14)
C2 0.0485(19) 0.0291(16) 0.0468(18) 0.0008(12) -0.0013(13) -0.0012(13)
C3 0.0536(19) 0.0296(16) 0.0307(15) -0.0009(11) -0.0010(12) -0.0050(14)
C4 0.0537(19) 0.0245(15) 0.0407(16) -0.0020(12) -0.0032(13) -0.0025(13)
C5 0.055(2) 0.0360(19) 0.051(2) -0.0061(13) -0.0021(15) -0.0011(16)
C6 0.053(2) 0.045(2) 0.058(2) -0.0001(15) 0.0013(15) 0.0022(16)
C7 0.048(2) 0.058(2) 0.063(2) -0.0024(17) 0.0051(16) -0.0037(17)
C8 0.054(2) 0.055(2) 0.053(2) -0.0039(16) 0.0053(15) -0.0209(18)
C9 0.059(2) 0.0325(18) 0.0372(16) -0.0007(12) -0.0008(13) -0.0111(15)
C10 0.077(3) 0.0341(19) 0.0449(19) 0.0000(13) -0.0013(16) -0.0137(17)
C11 0.083(3) 0.0245(17) 0.056(2) -0.0019(13) -0.0095(18) 0.0003(17)
C12 0.058(2) 0.0373(18) 0.0522(19) -0.0034(14) -0.0058(15) 0.0039(16)
C13 0.052(2) 0.0310(17) 0.063(2) -0.0062(15) 0.0054(15) -0.0109(14)
C14 0.067(2) 0.043(2) 0.063(2) -0.0009(17) -0.0019(17) -0.0186(17)
C15 0.058(2) 0.048(2) 0.069(2) -0.0109(18) -0.0027(18) -0.0143(18)
C16 0.0416(19) 0.0325(18) 0.074(2) -0.0105(16) 0.0068(16) -0.0038(14)
C17 0.065(2) 0.0373(19) 0.076(2) -0.0007(17) 0.0076(19) -0.0159(17)
C18 0.075(3) 0.041(2) 0.062(2) -0.0040(16) -0.0041(18) -0.0130(17)
C19 0.0354(18) 0.0345(19) 0.091(3) -0.0104(19) 0.0078(18) -0.0022(14)
N1 0.0509(16) 0.0260(14) 0.0594(16) -0.0050(11) -0.0005(12) -0.0081(12)
O1 0.0701(19) 0.0247(14) 0.144(3) -0.0023(14) 0.0017(16) 0.0000(12)
O2 0.0460(16) 0.0489(16) 0.115(2) -0.0118(14) -0.0002(13) -0.0008(12)
O3 0.0484(15) 0.0497(15) 0.093(2) -0.0185(13) -0.0007(13) -0.0157(11)
O4 0.0608(16) 0.0410(15) 0.099(2) -0.0101(14) 0.0053(13) -0.0166(13)
O5 0.076(14) 0.061(3) 0.070(3) 0.021(2) -0.002(3) 0.011(4)
S1 0.0612(12) 0.125(2) 0.0871(16) 0.0420(15) 0.0048(10) 0.0007(13)

loop_
_atom_type_symbol
_atom_type_description
_atom_type_scat_dispersion_real
_atom_type_scat_dispersion_imag
_atom_type_scat_source
C C 0.0033 0.0016 'International Tables Vol C Tables 4.2.6.8 and 6.1.1.4'
H H 0.0000 0.0000 'International Tables Vol C Tables 4.2.6.8 and 6.1.1.4'
N N 0.0061 0.0033 'International Tables Vol C Tables 4.2.6.8 and 6.1.1.4'
O O 0.0106 0.0060 'International Tables Vol C Tables 4.2.6.8 and 6.1.1.4'
S S 0.1246 0.1234 'International Tables Vol C Tables 4.2.6.8 and 6.1.1.4'
Zn Zn 0.2839 1.4301 'International Tables Vol C Tables 4.2.6.8 and 6.1.1.4'

loop_
_geom_angle_atom_site_label_1
_geom_angle_atom_site_label_2
_geom_angle_atom_site_label_3
_geom_angle
_geom_angle_site_symmetry_1
_geom_angle_site_symmetry_3
O5 Zn1 O5 13.1(13) 12_655 .
O5 Zn1 O4 105.4(4) 12_655 4_556
O5 Zn1 O4 96.3(5) . 4_556
O5 Zn1 O4 96.3(5) 12_655 9_656
O5 Zn1 O4 105.4(4) . 9_656
O4 Zn1 O4 86.29(16) 4_556 9_656
O5 Zn1 O3 104.8(4) 12_655 .
O5 Zn1 O3 96.0(4) . .
O4 Zn1 O3 91.27(10) 4_556 .
O4 Zn1 O3 158.60(11) 9_656 .
O5 Zn1 O3 96.0(4) 12_655 12_655
O5 Zn1 O3 104.8(4) . 12_655
O4 Zn1 O3 158.60(11) 4_556 12_655
O4 Zn1 O3 91.27(10) 9_656 12_655
O3 Zn1 O3 83.30(14) . 12_655
O5 Zn1 Zn1 171.3(5) 12_655 9_656
O5 Zn1 Zn1 171.3(5) . 9_656
O4 Zn1 Zn1 83.31(8) 4_556 9_656
O4 Zn1 Zn1 83.31(8) 9_656 9_656
O3 Zn1 Zn1 75.30(8) . 9_656
O3 Zn1 Zn1 75.30(8) 12_655 9_656
O1 C1 N1 120.2(3) . .
O1 C1 C2 123.3(3) . .
N1 C1 C2 116.5(3) . .
C6 C2 C3 120.4(3) . .
C6 C2 C1 119.5(3) . .
C3 C2 C1 120.1(3) . .
C2 C3 C4 121.2(3) . .
C2 C3 C9 119.1(3) . .
C4 C3 C9 119.6(3) . .
C12 C4 C3 119.9(3) . .
C12 C4 C5 119.7(3) . .
C3 C4 C5 120.4(3) . .
O2 C5 N1 119.5(3) . .
O2 C5 C4 123.8(3) . .
N1 C5 C4 116.6(3) . .
C2 C6 C7 120.4(3) . .
C2 C6 H6 119.8 . .
C7 C6 H6 119.8 . .
C8 C7 C6 120.2(3) . .
C8 C7 H7 119.9 . .
C6 C7 H7 119.9 . .
C7 C8 C9 121.9(3) . .
C7 C8 H8 119.0 . .
C9 C8 H8 119.0 . .
C10 C9 C8 123.2(3) . .
C10 C9 C3 118.8(3) . .
C8 C9 C3 117.9(3) . .
C11 C10 C9 121.0(3) . .
C11 C10 H10 119.5 . .
C9 C10 H10 119.5 . .
C10 C11 C12 120.5(3) . .
C10 C11 H11 119.8 . .
C12 C11 H11 119.8 . .
C4 C12 C11 120.2(3) . .
C4 C12 H12 119.9 . .
C11 C12 H12 119.9 . .
C14 C13 C18 120.1(3) . .
C14 C13 N1 119.4(3) . .
C18 C13 N1 120.4(3) . .
C13 C14 C15 119.6(3) . .
C13 C14 H14 120.2 . .
C15 C14 H14 120.2 . .
C16 C15 C14 121.3(3) . .
C16 C15 H15 119.3 . .
C14 C15 H15 119.3 . .
C15 C16 C17 118.3(3) . .
C15 C16 C19 119.9(3) . .
C17 C16 C19 121.8(3) . .
C18 C17 C16 121.1(3) . .
C18 C17 H17 119.5 . .
C16 C17 H17 119.5 . .
C17 C18 C13 119.5(3) . .
C17 C18 H18 120.2 . .
C13 C18 H18 120.2 . .
O3 C19 O4 125.5(3) . .
O3 C19 C16 117.4(3) . .
O4 C19 C16 117.1(3) . .
C1 N1 C5 125.1(3) . .
C1 N1 C13 116.8(3) . .
C5 N1 C13 117.9(3) . .
C19 O3 Zn1 132.7(2) . .
C19 O4 Zn1 122.1(2) . 9_656
S1 O5 Zn1 137.6(5) . .
O5 S1 C21 110.5(5) . .
O5 S1 C20 113.3(9) . .
C21 S1 C20 97.5(5) . .
S1 C20 H20A 109.5 . .
S1 C20 H20B 109.5 . .
H20A C20 H20B 109.5 . .
S1 C20 H20C 109.5 . .
H20A C20 H20C 109.5 . .
H20B C20 H20C 109.5 . .
S1 C21 H21A 109.5 . .
S1 C21 H21B 109.5 . .
H21A C21 H21B 109.5 . .
S1 C21 H21C 109.5 . .
H21A C21 H21C 109.5 . .
H21B C21 H21C 109.5 . .
O1S O2S O2S 130.3 . 12_655

loop_
_geom_bond_atom_site_label_1
_geom_bond_atom_site_label_2
_geom_bond_distance
_geom_bond_site_symmetry_2
Zn1 O5 1.995(5) 12_655
Zn1 O5 1.995(5) .
Zn1 O4 2.029(2) 4_556
Zn1 O4 2.030(2) 9_656
Zn1 O3 2.043(2) .
Zn1 O3 2.043(2) 12_655
Zn1 Zn1 2.9941(10) 9_656
C1 O1 1.202(4) .
C1 N1 1.403(4) .
C1 C2 1.480(4) .
C2 C6 1.371(5) .
C2 C3 1.406(4) .
C3 C4 1.410(4) .
C3 C9 1.420(4) .
C4 C12 1.374(4) .
C4 C5 1.466(4) .
C5 O2 1.214(4) .
C5 N1 1.412(4) .
C6 C7 1.402(5) .
C6 H6 0.9300 .
C7 C8 1.336(5) .
C7 H7 0.9300 .
C8 C9 1.419(5) .
C8 H8 0.9300 .
C9 C10 1.403(5) .
C10 C11 1.358(5) .
C10 H10 0.9300 .
C11 C12 1.413(5) .
C11 H11 0.9300 .
C12 H12 0.9300 .
C13 C14 1.367(5) .
C13 C18 1.381(5) .
C13 N1 1.444(4) .
C14 C15 1.384(4) .
C14 H14 0.9300 .
C15 C16 1.369(5) .
C15 H15 0.9300 .
C16 C17 1.385(5) .
C16 C19 1.504(4) .
C17 C18 1.374(5) .
C17 H17 0.9300 .
C18 H18 0.9300 .
C19 O3 1.247(5) .
C19 O4 1.272(4) .
O4 Zn1 2.030(2) 9_656
O5 S1 1.329(8) .
S1 C21 1.788(7) .
S1 C20 1.814(9) .
C20 H20A 0.9600 .
C20 H20B 0.9600 .
C20 H20C 0.9600 .
C21 H21A 0.9600 .
C21 H21B 0.9600 .
C21 H21C 0.9600 .
O1S O2S 1.3163 .
O2S O2S 1.49(2) 12_655

loop_
_geom_torsion_atom_site_label_1
_geom_torsion_atom_site_label_2
_geom_torsion_atom_site_label_3
_geom_torsion_atom_site_label_4
_geom_torsion
_geom_torsion_site_symmetry_1
_geom_torsion_site_symmetry_4
O1 C1 C2 C6 2.3(5) . .
N1 C1 C2 C6 -177.7(3) . .
O1 C1 C2 C3 -179.5(3) . .
N1 C1 C2 C3 0.5(4) . .
C6 C2 C3 C4 179.3(3) . .
C1 C2 C3 C4 1.2(4) . .
C6 C2 C3 C9 -0.1(4) . .
C1 C2 C3 C9 -178.3(3) . .
C2 C3 C4 C12 179.5(3) . .
C9 C3 C4 C12 -1.1(4) . .
C2 C3 C4 C5 -1.8(4) . .
C9 C3 C4 C5 177.6(3) . .
C12 C4 C5 O2 0.8(5) . .
C3 C4 C5 O2 -177.9(3) . .
C12 C4 C5 N1 179.4(3) . .
C3 C4 C5 N1 0.8(4) . .
C3 C2 C6 C7 0.7(5) . .
C1 C2 C6 C7 178.9(3) . .
C2 C6 C7 C8 -0.8(5) . .
C6 C7 C8 C9 0.4(5) . .
C7 C8 C9 C10 -179.8(3) . .
C7 C8 C9 C3 0.2(5) . .
C2 C3 C9 C10 179.7(3) . .
C4 C3 C9 C10 0.3(4) . .
C2 C3 C9 C8 -0.3(4) . .
C4 C3 C9 C8 -179.8(3) . .
C8 C9 C10 C11 -179.2(3) . .
C3 C9 C10 C11 0.8(4) . .
C9 C10 C11 C12 -1.1(5) . .
C3 C4 C12 C11 0.8(4) . .
C5 C4 C12 C11 -177.9(3) . .
C10 C11 C12 C4 0.3(5) . .
C18 C13 C14 C15 -2.4(6) . .
N1 C13 C14 C15 174.5(3) . .
C13 C14 C15 C16 0.7(5) . .
C14 C15 C16 C17 2.1(5) . .
C14 C15 C16 C19 -177.0(3) . .
C15 C16 C17 C18 -3.2(5) . .
C19 C16 C17 C18 175.9(3) . .
C16 C17 C18 C13 1.5(6) . .
C14 C13 C18 C17 1.3(5) . .
N1 C13 C18 C17 -175.6(3) . .
C15 C16 C19 O3 8.4(5) . .
C17 C16 C19 O3 -170.7(3) . .
C15 C16 C19 O4 -172.2(3) . .
C17 C16 C19 O4 8.7(5) . .
O1 C1 N1 C5 178.5(3) . .
C2 C1 N1 C5 -1.6(4) . .
O1 C1 N1 C13 -6.2(4) . .
C2 C1 N1 C13 173.7(3) . .
O2 C5 N1 C1 179.7(3) . .
C4 C5 N1 C1 1.0(4) . .
O2 C5 N1 C13 4.4(4) . .
C4 C5 N1 C13 -174.3(3) . .
C14 C13 N1 C1 -105.8(4) . .
C18 C13 N1 C1 71.1(4) . .
C14 C13 N1 C5 69.8(4) . .
C18 C13 N1 C5 -113.3(4) . .
O4 C19 O3 Zn1 13.9(5) . .
C16 C19 O3 Zn1 -166.8(2) . .
O5 Zn1 O3 C19 164.4(6) 12_655 .
O5 Zn1 O3 C19 174.3(6) . .
O4 Zn1 O3 C19 -89.3(3) 4_556 .
O4 Zn1 O3 C19 -6.2(5) 9_656 .
O3 Zn1 O3 C19 70.0(3) 12_655 .
Zn1 Zn1 O3 C19 -6.5(3) 9_656 .
O3 C19 O4 Zn1 -12.6(5) . 9_656
C16 C19 O4 Zn1 168.0(2) . 9_656
O4 Zn1 O5 S1 -117.5(19) 4_556 .
O4 Zn1 O5 S1 154.6(19) 9_656 .
Zn1 O5 S1 C21 -169.7(16) . .
